data_2310042
loop_
_publ_author_name
'Bereciartua, P. J.'
'Zu\~niga, F. J.'
'Perez-Mato, J. M.'
'Pet\<r\'i\<cek, V.'
'Vila, E.'
'Castro, A.'
'Rodr\'iguez-Carvajal, J.'
'Doyle, S.'

_publ_section_title
;
 Structure refinement and superspace description of the system
 Bi~2(<i>n~+2)</i>Mo~<i>n~</i>O~6(<i>n~+1)</i> (<i>n</i> = 3, 4, 5 and
 6)
;
_journal_issue 4
_journal_name_full 'Acta Crystallographica Section B'
_journal_page_first 323
_journal_page_last 340
_journal_paper_doi 10.1107/S0108768112017478
_journal_volume 68
_journal_year 2012
_chemical_formula_moiety 'Bi0.727 Mo0.273 O1.909'
_chemical_formula_sum 'Bi0.727 Mo0.273 O1.909'
_chemical_formula_weight 208.7
_space_group_ssg_name F2/m(\a0\g)0s
_symmetry_cell_setting monoclinic
_cell_angle_alpha 90
_cell_angle_beta 89.7498(6)
_cell_angle_gamma 90
_cell_formula_units_Z 4
_cell_length_a 5.64477(7)
_cell_length_b 5.63038(6)
_cell_length_c 5.44990(6)
_cell_measurement_temperature 295
_cell_modulation_dimension 1
_cell_volume 173.208(3)
_exptl_crystal_density_diffrn 7.9991
_exptl_crystal_F_000 348
_pd_block_id bi8mo3o21_ssp_phase
_cod_data_source_file sn5110.cif
_cod_data_source_block bi8mo3o21_ssp_phase
_cod_database_code 2310042
_jana_cell_commen_supercell_matrix_1_1 7
_jana_cell_commen_supercell_matrix_1_2 0
_jana_cell_commen_supercell_matrix_1_3 -0.5
_jana_cell_commen_supercell_matrix_2_1 0
_jana_cell_commen_supercell_matrix_2_2 1
_jana_cell_commen_supercell_matrix_2_3 0
_jana_cell_commen_supercell_matrix_3_1 1
_jana_cell_commen_supercell_matrix_3_2 0
_jana_cell_commen_supercell_matrix_3_3 1.5
_jana_cell_commen_t_section_1 0.011

loop_
_space_group_symop_ssg_id
_space_group_symop_ssg_operation_algebraic
1 x1,x2,x3,x4
2 -x1,x2,-x3,-x4+1/2
3 -x1,-x2,-x3,-x4
4 x1,-x2,x3,x4+1/2
5 x1,x2+1/2,x3+1/2,x4
6 -x1,x2+1/2,-x3+1/2,-x4+1/2
7 -x1,-x2+1/2,-x3+1/2,-x4
8 x1,-x2+1/2,x3+1/2,x4+1/2
9 x1+1/2,x2,x3+1/2,x4
10 -x1+1/2,x2,-x3+1/2,-x4+1/2
11 -x1+1/2,-x2,-x3+1/2,-x4
12 x1+1/2,-x2,x3+1/2,x4+1/2
13 x1+1/2,x2+1/2,x3,x4
14 -x1+1/2,x2+1/2,-x3,-x4+1/2
15 -x1+1/2,-x2+1/2,-x3,-x4
16 x1+1/2,-x2+1/2,x3,x4+1/2

loop_
_atom_site_label
_atom_site_type_symbol
_atom_site_fract_x
_atom_site_fract_y
_atom_site_fract_z
_atom_site_adp_type
_atom_site_U_iso_or_equiv
_atom_site_symmetry_multiplicity
_atom_site_occupancy
_atom_site_calc_flag
Bi Bi 0 0.0019(5) 0 Uiso 0.0091(4) 8 0.3636 d
Mo Mo 0 0 0 Uiso 0.02 8 0.1364 d
O1 O 0.017(2) -0.037(2) 0.207(1) Uiso 0.02 16 0.1364 d
O2 O 0.288(7) 0.412(6) -0.097(6) Uiso 0.02 16 0.1364 d
O3 O 0.31(3) 0.46(2) 0.19(3) Uiso 0.02 16 0.2045 d

loop_
_atom_site_Fourier_wave_vector_seq_id
_jana_atom_site_fourier_wave_vector_q1_coeff
1 1
2 2
3 3
4 4
5 5
6 6
7 7
8 8

loop_
_atom_site_occ_special_func_atom_site_label
_atom_site_occ_special_func_crenel_c
_atom_site_occ_special_func_crenel_w
Bi 0.25 0.3636
Mo 0 0.1364
O1 0.142(1) 0.1364
O2 -0.067(4) 0.1364
O3 0.46(2) 0.2045

loop_
_cell_wave_vector_seq_id
_cell_wave_vector_x
_cell_wave_vector_y
_cell_wave_vector_z
1 0.045455 0.000000 0.681818

loop_
_geom_angle_atom_site_label_1
_geom_angle_atom_site_label_2
_geom_angle_atom_site_label_3
_geom_angle_site_ssg_symmetry_1
_geom_angle_site_ssg_symmetry_3
_geom_angle_av
_geom_angle_min
_geom_angle_max
O1 Bi O1 5_4545 5_5545 118(1) 118(1) 118(1)
O1 Bi O2 5_4545 5_4545 65(1) 57(1) 73(1)
O1 Bi O2 5_4545 4_5545 44(1) 41(1) 48(1)
O1 Bi O3 5_4545 2_5555 138(8) 128(8) 147(8)
O1 Bi O3 5_4545 3_5455 73(9) 67(9) 80(8)
O1 Bi O11 5_4545 1_5445 77(1) 51(1) 103(1)
O1 Bi O11 5_4545 1_5545 73(1) 61(1) 84.8(8)
O1 Bi O21 5_4545 8_5555 80(1) 80(1) 80(1)
O1 Bi O31 5_4545 6_4645 70(10) 60(10) 80(10)
O1 Bi O31 5_4545 7_5465 145(8) 137(8) 152(8)
O1 Bi O3 5_5545 5_4545 119(7) 119(7) 119(7)
O1 Bi O3 5_5545 2_5555 74(9) 59(9) 89(9)
O1 Bi O3 5_5545 3_5455 145(8) 135(9) 155(8)
O1 Bi O11 5_5545 1_5545 74(1) 74(1) 74(1)
O1 Bi O21 5_5545 8_5555 59(1) 54(1) 64(1)
O1 Bi O31 5_5545 1_5445 64(9) 64(9) 64(9)
O1 Bi O31 5_5545 6_4645 131(7) 128(8) 134(7)
O1 Bi O31 5_5545 7_5465 71(8) 68(9) 74(7)
O1 Bi O31 5_5545 4_5555 111(9) 111(9) 111(9)
O1 Bi O1 3_5455 3_5555 122(1) 117(1) 126(1)
O1 Bi O2 3_5455 6_4655 104(1) 99(1) 108.9(8)
O1 Bi O2 3_5455 3_5455 80(1) 75(1) 85(1)
O1 Bi O3 3_5455 5_4545 142(8) 124(7) 160(8)
O1 Bi O3 3_5455 8_5555 139(8) 129(8) 150(8)
O1 Bi O11 3_5455 7_4465 76(1) 47(1) 104(1)
O1 Bi O21 3_5455 2_5655 102(1) 75(1) 128.5(9)
O1 Bi O31 3_5455 1_5445 75(8) 75(8) 75(7)
O1 Bi O31 3_5455 7_5465 98(6) 98(6) 98(6)
O1 Bi O31 3_5455 4_5555 71(7) 58(7) 84(8)
O1 Bi O2 3_5555 6_4655 32(1) 20(1) 44(1)
O1 Bi O2 3_5555 3_5455 70(1) 41(1) 100(1)
O1 Bi O3 3_5555 5_4545 75(7) 72(7) 78(7)
O1 Bi O3 3_5555 8_5555 70(7) 60(7) 80(8)
O1 Bi O11 3_5555 7_4465 77(1) 71.6(8) 82(1)
O1 Bi O21 3_5555 2_5655 39(1) 31(1) 47(1)
O1 Bi O31 3_5555 1_5445 140(8) 125(8) 156(8)
O1 Bi O31 3_5555 7_5465 83(7) 83(7) 83(7)
O1 Bi O31 3_5555 4_5555 142(8) 131(8) 153(8)
O2 Bi O2 5_4545 4_5545 59(1) 38.8(8) 80(2)
O2 Bi O3 5_4545 2_5555 155(9) 154(9) 156(8)
O2 Bi O3 5_4545 3_5455 134(8) 134(9) 135(8)
O2 Bi O11 5_4545 1_5445 101(1) 95(2) 106.3(7)
O2 Bi O11 5_4545 1_5545 20(1) 12(1) 28(1)
O2 Bi O21 5_4545 8_5555 99(1) 99(1) 99(1)
O2 Bi O31 5_4545 6_4645 77(8) 75(8) 80(8)
O2 Bi O31 5_4545 7_5465 88(8) 88(7) 88(8)
O2 Bi O2 6_4655 3_5455 42(1) 27(1) 56(1)
O2 Bi O3 6_4655 5_4545 86(8) 82(8) 90(8)
O2 Bi O3 6_4655 8_5555 98(7) 93(8) 103(7)
O2 Bi O11 6_4655 7_4465 51(1) 33(1) 69(1)
O2 Bi O21 6_4655 2_5655 49(1) 30.9(9) 68(1)
O2 Bi O31 6_4655 1_5445 160(9) 156(9) 164(9)
O2 Bi O31 6_4655 7_5465 73(8) 73(8) 73(8)
O2 Bi O31 6_4655 4_5555 128(9) 121(9) 135(8)
O2 Bi O3 3_5455 5_4545 91(9) 89(9) 93(9)
O2 Bi O3 3_5455 8_5555 137(7) 120(8) 153(7)
O2 Bi O11 3_5455 7_4465 38(1) 34(1) 42(1)
O2 Bi O21 3_5455 2_5655 84(1) 57.9(9) 109(2)
O2 Bi O31 3_5455 1_5445 146(8) 134(7) 158(8)
O2 Bi O31 3_5455 7_5465 89(8) 89(8) 89(8)
O2 Bi O31 3_5455 4_5555 90(9) 69(9) 110(8)
O2 Bi O3 4_5545 2_5555 130(8) 114(7) 146(8)
O2 Bi O3 4_5545 3_5455 93(8) 79(8) 108(9)
O2 Bi O11 4_5545 1_5445 63(1) 58(1) 67.9(9)
O2 Bi O11 4_5545 1_5545 66(1) 29(1) 102(1)
O2 Bi O21 4_5545 8_5555 73(1) 73(1) 73(1)
O2 Bi O31 4_5545 6_4645 100(10) 98(9) 100(10)
O2 Bi O31 4_5545 7_5465 142(8) 126(7) 160(10)
O3 Bi O3 5_4545 2_5555 163(9) 163(9) 163(9)
O3 Bi O3 5_4545 3_5455 110(10) 110(10) 110(10)
O3 Bi O3 5_4545 8_5555 70(10) 70(10) 70(10)
O3 Bi O11 5_4545 7_4465 83(9) 70(10) 99(9)
O3 Bi O21 5_4545 2_5655 109(7) 95(7) 123(8)
O3 Bi O21 5_4545 8_5555 66(8) 66(8) 66(8)
O3 Bi O31 5_4545 1_5445 110(10) 110(10) 120(10)
O3 Bi O31 5_4545 6_4645 70(10) 70(10) 70(10)
O3 Bi O31 5_4545 7_5465 118(9) 99(9) 140(10)
O3 Bi O31 5_4545 4_5555 70(10) 62(9) 80(10)
O3 Bi O3 2_5555 3_5455 70(10) 70(10) 80(10)
O3 Bi O11 2_5555 1_5445 81(8) 78(8) 83(7)
O3 Bi O11 2_5555 1_5545 146(9) 128(8) 163(9)
O3 Bi O21 2_5555 8_5555 92(9) 73(8) 110(9)
O3 Bi O31 2_5555 1_5445 70(10) 70(10) 70(10)
O3 Bi O31 2_5555 6_4645 110(10) 100(10) 120(10)
O3 Bi O31 2_5555 7_5465 70(10) 64(9) 80(10)
O3 Bi O31 2_5555 4_5555 136(9) 136(9) 136(9)
O3 Bi O11 3_5455 1_5445 84(7) 62(8) 107(7)
O3 Bi O11 3_5455 1_5545 141(8) 123(9) 158(7)
O3 Bi O21 3_5455 8_5555 132(9) 94(7) 170(10)
O3 Bi O31 3_5455 1_5445 90(10) 90(10) 90(10)
O3 Bi O31 3_5455 6_4645 70(10) 70(10) 80(10)
O3 Bi O31 3_5455 7_5465 120(10) 100(10) 120(10)
O3 Bi O31 3_5455 4_5555 90(10) 90(10) 90(10)
O3 Bi O11 8_5555 5_4445 170(10) 170(10) 170(10)
O3 Bi O11 8_5555 7_4465 141(7) 120(7) 162(8)
O3 Bi O11 8_5555 7_5465 79(9) 77(9) 81(8)
O3 Bi O21 8_5555 5_4545 87(9) 87(9) 87(9)
O3 Bi O21 8_5555 2_5655 68(8) 65(8) 71(8)
O3 Bi O31 8_5555 1_5445 80(10) 70(10) 90(10)
O3 Bi O31 8_5555 7_5465 70(10) 70(10) 70(10)
O3 Bi O31 8_5555 4_5555 110(10) 90(10) 120(10)
O11 Bi O11 1_5445 1_5545 94.2(9) 91.5(7) 97(1)
O11 Bi O21 1_5445 8_5555 38(1) 38(1) 38(1)
O11 Bi O31 1_5445 6_4645 144(9) 126(9) 160(10)
O11 Bi O31 1_5445 7_5465 131(9) 105(9) 157(8)
O11 Bi O21 1_5545 8_5555 97(1) 97(1) 97(1)
O11 Bi O31 1_5545 6_4645 83(8) 79(9) 86(8)
O11 Bi O31 1_5545 7_5465 81(8) 62(8) 99(7)
O11 Bi O11 5_4445 7_5465 112(1) 112(1) 112(1)
O11 Bi O21 5_4445 5_4545 83(1) 83(1) 83(1)
O11 Bi O31 5_4445 1_5445 101(9) 101(9) 101(9)
O11 Bi O31 5_4445 4_5555 80(10) 80(10) 80(10)
O11 Bi O21 7_4465 2_5655 100(1) 99(1) 101(1)
O11 Bi O31 7_4465 1_5445 142(8) 122(7) 162(9)
O11 Bi O31 7_4465 7_5465 110(8) 110(8) 110(8)
O11 Bi O31 7_4465 4_5555 81(8) 73(8) 88(9)
O11 Bi O21 7_5465 5_4545 92(1) 92(1) 92(1)
O11 Bi O21 7_5465 2_5655 38(1) 38(1) 38(1)
O11 Bi O31 7_5465 1_5445 88(9) 64(9) 110(10)
O11 Bi O31 7_5465 4_5555 143(8) 123(8) 164(8)
O21 Bi O31 5_4545 1_5445 153(9) 153(9) 153(9)
O21 Bi O31 5_4545 4_5555 79(9) 79(9) 79(9)
O21 Bi O31 2_5655 1_5445 112(9) 96(9) 129(9)
O21 Bi O31 2_5655 7_5465 52(6) 52(6) 52(6)
O21 Bi O31 2_5655 4_5555 160(8) 159(8) 162(8)
O21 Bi O31 8_5555 1_5445 92(9) 92(9) 92(9)
O21 Bi O31 8_5555 6_4645 137(8) 110(6) 164(9)
O21 Bi O31 8_5555 7_5465 103(8) 83(7) 123(9)
O21 Bi O31 8_5555 4_5555 85(8) 85(8) 85(8)
O31 Bi O31 1_5445 6_4645 160(10) 160(10) 160(10)
O31 Bi O31 1_5445 7_5465 110(10) 80(10) 130(10)
O31 Bi O31 1_5445 4_5555 70(10) 70(10) 80(10)
O31 Bi O31 6_4645 7_5465 70(10) 60(10) 90(10)
O31 Bi O31 6_4645 4_5555 110(10) 110(10) 110(10)
O31 Bi O31 7_5465 4_5555 153(9) 150(10) 160(8)
O1 Mo O2 . 1_5455 93(2) 76(2) 110(1)
O1 Mo O2 . 8_5555 117(2) 105(2) 129(2)
O1 Mo O11 . 5_5545 76(1) 71(2) 80(1)
O1 Mo O11 . 4_5555 108(2) 107(2) 109(2)
O1 Mo O21 . 5_4445 116(2) 116(2) 116(2)
O1 Mo O21 . 4_5555 88(2) 71(2) 105(2)
O2 Mo O2 1_5455 8_5555 44(2) 14(2) 75(2)
O2 Mo O11 1_5455 5_5545 97(1) 90(1) 103.9(9)
O2 Mo O11 1_5455 4_5555 96(2) 78(2) 114(2)
O2 Mo O21 1_5455 5_4445 96(2) 96(2) 96(2)
O2 Mo O21 1_5455 4_5555 125(2) 72(1) 179(2)
O2 Mo O11 8_5555 5_5545 79(2) 68(2) 91(2)
O2 Mo O11 8_5555 4_5555 106(2) 105(2) 107(2)
O2 Mo O21 8_5555 5_4445 110(2) 110(2) 110(2)
O2 Mo O21 8_5555 4_5555 92(2) 81(2) 103(3)
O11 Mo O11 5_5545 4_5555 103(2) 37(1) 168(2)
O11 Mo O21 5_5545 5_4445 148(2) 148(2) 148(2)
O11 Mo O21 5_5545 4_5555 118(1) 90(2) 147(1)
O11 Mo O21 4_5555 5_4445 111(2) 111(2) 111(2)
O11 Mo O21 4_5555 4_5555 138(2) 103(2) 173(2)
O21 Mo O21 5_4445 4_5555 63(2) 63(2) 63(2)
O1 Mo1 O2 4_5555 5_4555 117(2) 105(2) 129(2)
O1 Mo1 O2 4_5555 4_5655 93(2) 76(2) 110(1)
O1 Mo1 O11 4_5555 . 108(2) 107(2) 109(2)
O1 Mo1 O11 4_5555 8_4565 76(1) 71(2) 80(1)
O1 Mo1 O21 4_5555 . 88(2) 71(2) 105(2)
O1 Mo1 O21 4_5555 8_5665 116(2) 116(2) 116(2)
O2 Mo1 O2 5_4555 4_5655 44(2) 14(2) 75(2)
O2 Mo1 O11 5_4555 . 106(2) 105(2) 107(2)
O2 Mo1 O11 5_4555 8_4565 79(2) 68(2) 91(2)
O2 Mo1 O21 5_4555 . 92(2) 81(2) 103(3)
O2 Mo1 O21 5_4555 8_5665 110(2) 110(2) 110(2)
O2 Mo1 O11 4_5655 . 96(2) 78(2) 114(2)
O2 Mo1 O11 4_5655 8_4565 97(1) 90(1) 103.9(9)
O2 Mo1 O21 4_5655 . 125(2) 72(1) 179(2)
O2 Mo1 O21 4_5655 8_5665 96(2) 96(2) 96(2)
O11 Mo1 O11 . 8_4565 103(1) 37(2) 168(1)
O11 Mo1 O21 . . 138(2) 103(2) 173(2)
O11 Mo1 O21 . 8_5665 111(2) 111(2) 111(2)
O11 Mo1 O21 8_4565 . 118(1) 90(2) 147(1)
O11 Mo1 O21 8_4565 8_5665 148(2) 148(2) 148(2)
O21 Mo1 O21 . 8_5665 63(2) 63(2) 63(2)

loop_
_geom_bond_atom_site_label_1
_geom_bond_atom_site_label_2
_geom_bond_site_ssg_symmetry_2
_geom_bond_distance_av
_geom_bond_distance_min
_geom_bond_distance_max
Bi O1 5_4545 3.3(2) 2.8(2) 4.0(1)
Bi O1 5_5545 3.7(2) 2.8(1) 4.6(1)
Bi O1 3_5455 3.8(1) 2.6(1) 4.8(1)
Bi O1 3_5555 3.1(1) 2.4(2) 4.2(1)
Bi O1 7_5555 2.7(1) 2.7(1) 2.7(1)
Bi O2 5_4545 3.7(3) 2.4(3) 5.7(4)
Bi O2 2_5555 2.7(3) 2.7(3) 2.7(3)
Bi O2 6_4655 4.7(3) 2.8(4) 5.8(3)
Bi O2 3_5455 3.1(3) 2.5(3) 4.1(4)
Bi O3 . 2(3) 2(3) 3(3)
Bi O3 6_4545 2(3) 2(2) 3(2)
Bi O3 7_5455 2(2) 2(2) 3(2)
Bi O3 4_5555 2(2) 2(2) 2(3)
Bi O11 1_5445 3.3(1) 2.7(2) 4.5(1)
Bi O11 1_5545 3.7(1) 2.8(2) 4.5(1)
Bi O11 7_4465 3.7(2) 2.8(2) 4.5(1)
Bi O11 7_5465 3.2(2) 2.4(2) 4.3(2)
Bi O21 1_5445 3.4(3) 2.6(3) 4.5(4)
Bi O21 2_5655 3.7(3) 2.6(4) 5.0(3)
Bi O21 7_5365 3.7(3) 2.5(3) 5.2(4)
Bi O21 8_5555 4.6(3) 3.0(4) 5.6(3)
Bi O31 5_4445 2(2) 2(3) 3(2)
Bi O31 2_5645 2(2) 2(3) 3(2)
Bi O31 3_5455 2(3) 2(2) 2(3)
Bi O31 8_5565 2(3) 2(3) 3(3)
Mo O1 . 1.8(1) 1.8(2) 1.8(1)
Mo O2 1_5455 3.4(4) 2.3(4) 4.4(3)
Mo O2 8_5555 1.9(3) 1.8(3) 1.9(3)
Mo O11 5_4445 3.9(2) 2.6(1) 5.7(1)
Mo O11 5_5545 4.1(1) 2.6(1) 5.6(1)
Mo O11 4_5555 1.8(2) 1.8(1) 1.8(1)
Mo O21 5_4445 1.8(4) 1.6(4) 2.0(3)
Mo O21 4_5555 3.9(3) 3.0(4) 4.4(3)
Mo O21 4_5655 3.4(3) 2.3(4) 4.3(4)
O1 O1 8_4555 5.6(2) 2.8(2) 7.0(2)
O1 O2 1_5455 4.0(4) 2.5(4) 5.4(4)
O1 O3 5_4555 4(3) 3(3) 5(2)
O1 Mo1 4_5555 1.8(1) 1.8(2) 1.8(1)
O1 O11 5_4445 3.8(2) 2.6(2) 5.7(2)
O1 O11 5_5545 4.2(2) 2.8(2) 5.7(2)
O1 O11 4_5555 2.9(2) 2.9(2) 2.9(2)
O1 O21 5_4445 2.8(4) 2.7(3) 3.0(4)
O1 O21 4_5555 3.8(4) 3.0(4) 5.0(4)
O1 O21 4_5655 4.1(4) 3.0(4) 5.3(3)
O1 O31 1_5455 3(3) 3(3) 4(2)
O2 O2 8_5655 2.5(5) 2.5(5) 2.5(5)
O2 O3 2_5555 3(2) 3(2) 3(2)
O2 O3 8_5565 4(3) 3(3) 6(3)
O2 Mo1 5_5545 1.9(3) 1.8(3) 1.9(3)
O2 Mo1 4_5655 3.4(4) 2.3(4) 4.4(3)
O2 O11 5_5545 2.7(4) 2.5(4) 3.1(4)
O2 O11 4_5655 4.1(4) 2.8(4) 5.4(3)
O2 O21 5_5445 4.0(5) 3.0(5) 5.9(5)
O2 O21 4_6655 3.0(5) 2.7(5) 3.4(4)
O3 O3 4_5555 3(4) 3(4) 3(4)
O3 O3 4_6555 3(4) 3(4) 3(4)
O3 O21 1_5445 4(3) 3(3) 5(3)
O3 O21 4_6665 5(3) 3(3) 6(3)
O3 O31 2_5655 3(4) 3(4) 3(4)
O3 O31 3_5465 3(4) 3(4) 3(4)
O3 O31 8_5565 3(2) 3(2) 3(2)
O3 O31 8_5665 3(2) 3(2) 3(2)
Mo1 O11 . 1.8(2) 1.8(1) 1.8(1)
Mo1 O11 8_4565 4.1(1) 2.6(1) 5.6(1)
Mo1 O11 8_5665 3.9(2) 2.6(1) 5.7(1)
Mo1 O21 1_5455 3.4(3) 2.3(4) 4.3(4)
Mo1 O21 . 3.9(3) 3.0(4) 4.4(3)
Mo1 O21 8_5665 1.8(4) 1.6(4) 2.0(3)
O11 O11 8_5665 4.3(2) 2.8(2) 7.4(2)
O11 O21 1_5455 3.6(4) 2.6(4) 4.3(4)
O11 O21 . 3.7(4) 2.6(3) 4.7(4)
O11 O21 8_5665 2.9(4) 2.6(3) 3.4(3)
O11 O31 8_5675 4(3) 3(3) 5(3)
O21 O21 8_5665 4.1(5) 2.4(5) 4.9(4)
O21 O21 8_5765 3.3(5) 2.4(4) 5.0(5)
O31 O31 4_5665 3(4) 2(4) 3(4)
O31 O31 4_6665 3(4) 3(4) 3(4)

loop_
_pd_block_diffractogram_id
bi8mo3o21_ssp_x-ray_profile
bi8mo3o21_ssp_neutron_profile

loop_
_jana_atom_site_crenel_ortho_func_id
_jana_atom_site_crenel_ortho_func_c
_jana_atom_site_crenel_ortho_func_w
_jana_atom_site_crenel_ortho_func_eps
1 0.250000 0.363636 0.850000

loop_
_jana_atom_site_displace_legendre_atom_site_label
_jana_atom_site_displace_legendre_axis
_jana_atom_site_displace_legendre_param_order
_jana_atom_site_displace_legendre_param_coeff
Mo x 1 0.056(4)
Mo y 1 -0.015(3)
Mo z 1 -0.046(3)
Mo x 2 0
Mo y 2 0
Mo z 2 0
Mo x 3 0.07(1)
Mo y 3 0.004(9)
Mo z 3 -0.056(8)
Mo x 4 0
Mo y 4 0
Mo z 4 0
Mo x 5 0.09(1)
Mo y 5 0.00(1)
Mo z 5 -0.12(1)
Mo x 6 0
Mo y 6 0
Mo z 6 0
O1 x 1 0.027(6)
O1 y 1 0.006(5)
O1 z 1 -0.053(6)
O1 x 2 0.122(6)
O1 y 2 -0.145(5)
O1 z 2 -0.008(5)
O1 x 3 -0.09(1)
O1 y 3 -0.29(1)
O1 z 3 0.14(1)
O1 x 4 -0.471(9)
O1 y 4 -0.199(9)
O1 z 4 -0.029(9)
O1 x 5 -0.03(2)
O1 y 5 0.39(2)
O1 z 5 0.17(2)
O1 x 6 0
O1 y 6 0
O1 z 6 0
O2 x 1 0.00(2)
O2 y 1 -0.37(1)
O2 z 1 -0.35(2)
O2 x 2 -0.18(3)
O2 y 2 -0.49(2)
O2 z 2 -0.53(3)
O2 x 3 -0.22(3)
O2 y 3 -0.23(2)
O2 z 3 -1.05(3)
O2 x 4 -0.17(3)
O2 y 4 -0.73(2)
O2 z 4 -0.98(2)
O2 x 5 -0.12(2)
O2 y 5 -0.56(2)
O2 z 5 -0.47(2)
O2 x 6 0
O2 y 6 0
O2 z 6 0
O3 x 1 -0.29(9)
O3 y 1 -0.71(5)
O3 z 1 0.21(9)
O3 x 2 0.3(1)
O3 y 2 0.94(7)
O3 z 2 -0.3(1)
O3 x 3 -0.4(2)
O3 y 3 -1.30(9)
O3 z 3 0.4(2)
O3 x 4 0.4(2)
O3 y 4 1.24(9)
O3 z 4 -0.4(2)
O3 x 5 -0.4(2)
O3 y 5 -1.23(9)
O3 z 5 0.4(2)
O3 x 6 0.3(1)
O3 y 6 1.00(7)
O3 z 6 -0.3(1)
O3 x 7 -0.18(8)
O3 y 7 -0.60(4)
O3 z 7 0.21(8)
O3 x 8 0.12(5)
O3 y 8 0.45(3)
O3 z 8 -0.19(6)

loop_
_jana_atom_site_displace_crenel_ortho_atom_site_label
_jana_atom_site_displace_crenel_ortho_axis
_jana_atom_site_displace_crenel_ortho_id
_jana_atom_site_displace_crenel_ortho_param_order
_jana_atom_site_displace_crenel_ortho_param_coeff
Bi x 1 1 0.0172(7)
Bi y 1 1 0
Bi z 1 1 -0.0282(5)
Bi x 1 2 0
Bi y 1 2 -0.0128(5)
Bi z 1 2 0
Bi x 1 3 0.009(1)
Bi y 1 3 0
Bi z 1 3 -0.0118(8)
Bi x 1 4 0
Bi y 1 4 0.0070(7)
Bi z 1 4 0
Bi x 1 5 0.003(1)
Bi y 1 5 0
Bi z 1 5 -0.0343(9)
Bi x 1 6 0
Bi y 1 6 -0.0089(8)
Bi z 1 6 0
Bi x 1 7 -0.001(1)
Bi y 1 7 0
Bi z 1 7 -0.022(1)
Bi x 1 8 0
Bi y 1 8 0.006(1)
Bi z 1 8 0
Bi x 1 9 -0.006(2)
Bi y 1 9 0
Bi z 1 9 -0.023(1)
Bi x 1 10 0
Bi y 1 10 -0.005(1)
Bi z 1 10 0
Bi x 1 11 -0.005(2)
Bi y 1 11 0
Bi z 1 11 0.026(1)
Bi x 1 12 0
Bi y 1 12 -0.0125(9)
Bi z 1 12 0
Bi x 1 13 0.005(2)
Bi y 1 13 0
Bi z 1 13 0.037(1)
Bi x 1 14 0
Bi y 1 14 0.0136(8)
Bi z 1 14 0
Bi x 1 15 0.003(1)
Bi y 1 15 0
Bi z 1 15 0.0225(9)
Bi x 1 16 0
Bi y 1 16 0
Bi z 1 16 0
